data_1550348
loop_
_publ_author_name
'Wang, Baolin'
'Kinjo, Rei'

_publ_section_title
;
 Boron-based Stepwise Dioxygen Activation with 1,4,2,5-Diazadiborinine
;
_journal_name_full 'Chemical Science'
_journal_paper_doi 10.1039/C8SC04624G
_journal_year 2019
_chemical_formula_sum 'C38 H56 B2 N6 O2'
_chemical_formula_weight 650.50
_space_group_crystal_system monoclinic
_space_group_IT_number 14
_space_group_name_Hall '-P 2ybc'
_space_group_name_H-M_alt 'P 1 21/c 1'
_symmetry_space_group_name_Hall '-P 2ybc'
_symmetry_space_group_name_H-M 'P 1 21/c 1'
_atom_sites_solution_hydrogens geom
_audit_update_record
;
2018-10-17 deposited with the CCDC.
2018-12-11 downloaded from the CCDC.
;
_cell_angle_alpha 90
_cell_angle_beta 99.443(4)
_cell_angle_gamma 90
_cell_formula_units_Z 4
_cell_length_a 8.1816(5)
_cell_length_b 26.3954(16)
_cell_length_c 17.1380(11)
_cell_measurement_reflns_used 5596
_cell_measurement_temperature 103.(2)
_cell_measurement_theta_max 66.6058
_cell_measurement_theta_min 3.1042
_cell_volume 3650.9(4)
_computing_cell_refinement 'SAINT V8.38A (Bruker AXS Inc., 2017)'
_computing_data_collection 'APEX3 (Bruker AXS Inc., 2017)'
_computing_data_reduction 'SAINT V8.38A (Bruker AXS Inc., 2017)'
_computing_publication_material 'APEX3 (Bruker AXS Inc., 2017)'
_computing_structure_refinement 'SHELXL-2016/6 (Sheldrick, 2016)'
_computing_structure_solution 'SHELXT 2014/5 (Sheldrick, 2014)'
_diffrn_ambient_temperature 103.(2)
_diffrn_detector_area_resol_mean 8.3333
_diffrn_measured_fraction_theta_full 0.969
_diffrn_measured_fraction_theta_max 0.969
_diffrn_measurement_device_type 'CCD area detector'
_diffrn_measurement_method 'phi and omega scans'
_diffrn_radiation_monochromator 'Multilayer Mirror'
_diffrn_radiation_type CuK\a
_diffrn_radiation_wavelength 1.54178
_diffrn_reflns_av_R_equivalents 0.0946
_diffrn_reflns_av_unetI/netI 0.0784
_diffrn_reflns_limit_h_max 9
_diffrn_reflns_limit_h_min -8
_diffrn_reflns_limit_k_max 31
_diffrn_reflns_limit_k_min -31
_diffrn_reflns_limit_l_max 19
_diffrn_reflns_limit_l_min -20
_diffrn_reflns_number 24967
_diffrn_reflns_theta_full 66.92
_diffrn_reflns_theta_max 66.92
_diffrn_reflns_theta_min 3.10
_diffrn_source 'Incoatec Microfocus Source'
_diffrn_source_type 'Bruker Kappa Duo APEX2'
_exptl_absorpt_coefficient_mu 0.568
_exptl_absorpt_correction_T_max 0.99
_exptl_absorpt_correction_T_min 0.68
_exptl_absorpt_correction_type multi-scan
_exptl_absorpt_process_details
;
SADABS-2016/2 - Bruker AXS area detector scaling and absorption correction
;
_exptl_crystal_colour colourless
_exptl_crystal_density_diffrn 1.183
_exptl_crystal_density_method 'not measured'
_exptl_crystal_description needle
_exptl_crystal_F_000 1408
_exptl_crystal_size_max 0.320
_exptl_crystal_size_mid 0.040
_exptl_crystal_size_min 0.020
_refine_diff_density_max 0.375
_refine_diff_density_min -0.346
_refine_ls_extinction_method none
_refine_ls_goodness_of_fit_ref 1.086
_refine_ls_hydrogen_treatment constr
_refine_ls_matrix_type full
_refine_ls_number_parameters 443
_refine_ls_number_reflns 6292
_refine_ls_number_restraints 0
_refine_ls_restrained_S_all 1.086
_refine_ls_R_factor_all 0.1066
_refine_ls_R_factor_gt 0.0810
_refine_ls_shift/su_max 0.000
_refine_ls_shift/su_mean 0.000
_refine_ls_structure_factor_coef Fsqd
_refine_ls_weighting_details 'w=1/[\s^2^(Fo^2^)+(0.0972P)^2^+5.0687P] where P=(Fo^2^+2Fc^2^)/3'
_refine_ls_weighting_scheme calc
_refine_ls_wR_factor_gt 0.2053
_refine_ls_wR_factor_ref 0.2208
_reflns_number_gt 4646
_reflns_number_total 6292
_reflns_threshold_expression 'I > 2\s(I)'
_cod_data_source_file c8sc04624g2.cif
_cod_data_source_block rei796s
_cod_depositor_comments
;
The following automatic conversions were performed:

'_exptl_absorpt_correction_type' value 'Multi-Scan' changed to
'multi-scan' according to
/home/data/users/saulius/crontab/automatic-downloads/rss-feeds/RSC/lib/dictionaries/cif_core.dic
dictionary named 'cif_core.dic' version 2.4.2 from 2011-04-26.

Automatic conversion script
Id: cif_fix_values 4973 2017-02-22 13:04:09Z antanas 
;
_cod_database_code 1550348

loop_
_space_group_symop_operation_xyz
'x, y, z'
'-x, y+1/2, -z+1/2'
'-x, -y, -z'
'x, -y-1/2, z-1/2'

loop_
_atom_site_type_symbol
_atom_site_label
_atom_site_fract_x
_atom_site_fract_y
_atom_site_fract_z
_atom_site_U_iso_or_equiv
_atom_site_adp_type
_atom_site_calc_flag
_atom_site_refinement_flags_adp
_atom_site_refinement_flags_posn
_atom_site_occupancy
B B1 0.7419(5) 0.29387(14) 0.7803(2) 0.0195(8) Uani d . . 1
B B2 0.5301(5) 0.38844(14) 0.6902(2) 0.0199(8) Uani d . . 1
C C1 0.8994(4) 0.17154(13) 0.7321(2) 0.0209(7) Uani d . . 1
C C2 0.8481(5) 0.13584(13) 0.7951(2) 0.0252(8) Uani d . . 1
H H2A 0.800592 0.155769 0.834123 0.038 Uiso calc U R 1
H H2B 0.945721 0.11746 0.821669 0.038 Uiso calc U R 1
H H2C 0.765581 0.111587 0.769596 0.038 Uiso calc U R 1
C C3 1.0628(4) 0.19746(13) 0.7683(2) 0.0243(8) Uani d . . 1
H H3A 1.104637 0.217403 0.727593 0.036 Uiso calc U R 1
H H3B 1.144644 0.171638 0.789005 0.036 Uiso calc U R 1
H H3C 1.043217 0.219843 0.81149 0.036 Uiso calc U R 1
C C4 0.9366(5) 0.14189(13) 0.6606(2) 0.0250(8) Uani d . . 1
H H4A 0.993306 0.164594 0.627581 0.03 Uiso calc U R 1
H H4B 1.013689 0.113899 0.679308 0.03 Uiso calc U R 1
C C5 0.7828(5) 0.11982(14) 0.6095(2) 0.0274(8) Uani d . . 1
H H5A 0.813697 0.102531 0.562728 0.033 Uiso calc U R 1
H H5B 0.729215 0.094837 0.640167 0.033 Uiso calc U R 1
C C6 0.6652(5) 0.16332(13) 0.5835(2) 0.0247(8) Uani d . . 1
H H6A 0.56262 0.149541 0.551868 0.03 Uiso calc U R 1
H H6B 0.717095 0.186149 0.548776 0.03 Uiso calc U R 1
C C7 0.6189(4) 0.19427(13) 0.6524(2) 0.0220(7) Uani d . . 1
C C8 0.5000(4) 0.16437(14) 0.6964(2) 0.0259(8) Uani d . . 1
H H8A 0.543092 0.130033 0.707611 0.039 Uiso calc U R 1
H H8B 0.390384 0.162551 0.663406 0.039 Uiso calc U R 1
H H8C 0.490995 0.181538 0.746252 0.039 Uiso calc U R 1
C C9 0.5267(4) 0.24149(13) 0.6170(2) 0.0240(8) Uani d . . 1
H H9A 0.481505 0.259749 0.65845 0.036 Uiso calc U R 1
H H9B 0.436084 0.231401 0.575169 0.036 Uiso calc U R 1
H H9C 0.603616 0.263568 0.594678 0.036 Uiso calc U R 1
C C10 0.8774(4) 0.30757(13) 0.8589(2) 0.0194(7) Uani d . . 1
C C11 0.9340(4) 0.27140(14) 0.9166(2) 0.0222(7) Uani d . . 1
H H11 0.88868 0.238199 0.911402 0.027 Uiso calc U R 1
C C12 1.0546(5) 0.28255(15) 0.9815(2) 0.0273(8) Uani d . . 1
H H12 1.09152 0.256928 1.019268 0.033 Uiso calc U R 1
C C13 1.1210(4) 0.33071(14) 0.9913(2) 0.0256(8) Uani d . . 1
H H13 1.204424 0.338337 1.035154 0.031 Uiso calc U R 1
C C14 1.0638(4) 0.36778(14) 0.9360(2) 0.0240(8) Uani d . . 1
H H14 1.1071 0.401185 0.942473 0.029 Uiso calc U R 1
C C15 0.9437(4) 0.35633(13) 0.8715(2) 0.0218(7) Uani d . . 1
H H15 0.905356 0.38236 0.834797 0.026 Uiso calc U R 1
C C16 0.9124(4) 0.31130(13) 0.6678(2) 0.0201(7) Uani d . . 1
H H16 0.997183 0.287319 0.685184 0.024 Uiso calc U R 1
C C17 0.8986(4) 0.33941(13) 0.6012(2) 0.0215(7) Uani d . . 1
H H17 0.970666 0.338873 0.562997 0.026 Uiso calc U R 1
C C18 0.7022(5) 0.40383(14) 0.5343(2) 0.0254(8) Uani d . . 1
H H18A 0.633709 0.385307 0.491292 0.038 Uiso calc U R 1
H H18B 0.79781 0.418617 0.514898 0.038 Uiso calc U R 1
H H18C 0.636365 0.430882 0.55307 0.038 Uiso calc U R 1
C C19 0.6907(4) 0.36000(12) 0.66439(19) 0.0177(7) Uani d . . 1
C C20 0.5550(4) 0.31184(12) 0.78843(19) 0.0173(7) Uani d . . 1
C C21 0.4986(5) 0.24829(14) 0.8897(2) 0.0244(8) Uani d . . 1
H H21A 0.57498 0.224763 0.869937 0.037 Uiso calc U R 1
H H21B 0.398525 0.23003 0.897933 0.037 Uiso calc U R 1
H H21C 0.552467 0.262917 0.939967 0.037 Uiso calc U R 1
C C22 0.2985(4) 0.31033(13) 0.8165(2) 0.0214(7) Uani d . . 1
H H22 0.204332 0.301203 0.839268 0.026 Uiso calc U R 1
C C23 0.3068(4) 0.34709(13) 0.7623(2) 0.0205(7) Uani d . . 1
H H23 0.218305 0.368488 0.739601 0.025 Uiso calc U R 1
C C24 0.3844(4) 0.39864(13) 0.6148(2) 0.0206(7) Uani d . . 1
C C25 0.3351(4) 0.36217(14) 0.5564(2) 0.0252(8) Uani d . . 1
H H25 0.381913 0.3292 0.562837 0.03 Uiso calc U R 1
C C26 0.2198(5) 0.37263(15) 0.4893(2) 0.0263(8) Uani d . . 1
H H26 0.192308 0.347415 0.449799 0.032 Uiso calc U R 1
C C27 0.1445(5) 0.42012(15) 0.4801(2) 0.0278(8) Uani d . . 1
H H27 0.065617 0.427484 0.43434 0.033 Uiso calc U R 1
C C28 0.1861(5) 0.45637(15) 0.5382(2) 0.0303(9) Uani d . . 1
H H28 0.133415 0.488556 0.533202 0.036 Uiso calc U R 1
C C29 0.3054(4) 0.44565(14) 0.6041(2) 0.0263(8) Uani d . . 1
H H29 0.333831 0.471191 0.642985 0.032 Uiso calc U R 1
C C30 0.8019(4) 0.48868(13) 0.7632(2) 0.0229(8) Uani d . . 1
C C31 0.7130(5) 0.53540(14) 0.7222(2) 0.0277(8) Uani d . . 1
H H31A 0.614654 0.524454 0.685468 0.042 Uiso calc U R 1
H H31B 0.788306 0.553445 0.692876 0.042 Uiso calc U R 1
H H31C 0.679486 0.557989 0.7621 0.042 Uiso calc U R 1
C C32 0.8956(5) 0.46349(14) 0.7036(2) 0.0292(8) Uani d . . 1
H H32A 0.937707 0.430489 0.724005 0.044 Uiso calc U R 1
H H32B 0.988687 0.48506 0.695149 0.044 Uiso calc U R 1
H H32C 0.820719 0.45877 0.653301 0.044 Uiso calc U R 1
C C33 0.9339(5) 0.50469(14) 0.8334(2) 0.0265(8) Uani d . . 1
H H33A 1.005172 0.47518 0.851037 0.032 Uiso calc U R 1
H H33B 1.004932 0.531238 0.815549 0.032 Uiso calc U R 1
C C34 0.8602(5) 0.52464(14) 0.9025(2) 0.0288(8) Uani d . . 1
H H34A 0.949439 0.533191 0.946883 0.035 Uiso calc U R 1
H H34B 0.794992 0.555658 0.886881 0.035 Uiso calc U R 1
C C35 0.7500(5) 0.48408(13) 0.9276(2) 0.0269(8) Uani d . . 1
H H35A 0.697789 0.497366 0.971567 0.032 Uiso calc U R 1
H H35B 0.819732 0.454808 0.948063 0.032 Uiso calc U R 1
C C36 0.6124(4) 0.46530(13) 0.8616(2) 0.0223(7) Uani d . . 1
C C37 0.4760(5) 0.50556(14) 0.8433(2) 0.0286(8) Uani d . . 1
H H37A 0.526709 0.538774 0.838143 0.043 Uiso calc U R 1
H H37B 0.410836 0.506619 0.886421 0.043 Uiso calc U R 1
H H37C 0.403475 0.496985 0.793717 0.043 Uiso calc U R 1
C C38 0.5370(5) 0.41890(13) 0.8943(2) 0.0251(8) Uani d . . 1
H H38A 0.438177 0.408384 0.857566 0.038 Uiso calc U R 1
H H38B 0.506226 0.42712 0.945721 0.038 Uiso calc U R 1
H H38C 0.61811 0.391255 0.900705 0.038 Uiso calc U R 1
N N1 0.7771(3) 0.21197(10) 0.70233(16) 0.0178(6) Uani d . . 1
N N2 0.7831(3) 0.32333(10) 0.70605(16) 0.0174(6) Uani d . . 1
N N3 0.7601(3) 0.36889(11) 0.59961(17) 0.0205(6) Uani d . . 1
N N4 0.4648(3) 0.34810(10) 0.74597(16) 0.0184(6) Uani d . . 1
N N5 0.4537(3) 0.28875(10) 0.83207(16) 0.0191(6) Uani d . . 1
N N6 0.6931(3) 0.44949(11) 0.79227(16) 0.0199(6) Uani d . . 1
O O1 0.7332(3) 0.23742(8) 0.77060(13) 0.0183(5) Uani d . . 1
O O2 0.5601(3) 0.43913(9) 0.72663(13) 0.0190(5) Uani d . . 1

loop_
_atom_site_aniso_label
_atom_site_aniso_U_11
_atom_site_aniso_U_22
_atom_site_aniso_U_33
_atom_site_aniso_U_12
_atom_site_aniso_U_13
_atom_site_aniso_U_23
B1 0.0212(19) 0.0155(18) 0.0214(19) -0.0001(15) 0.0027(15) -0.0002(15)
B2 0.0207(18) 0.0135(18) 0.0240(19) -0.0008(15) -0.0006(15) 0.0011(15)
C1 0.0209(17) 0.0158(16) 0.0249(17) 0.0001(14) 0.0003(14) 0.0013(14)
C2 0.0259(18) 0.0196(17) 0.0293(19) 0.0025(15) 0.0020(15) 0.0018(15)
C3 0.0209(17) 0.0194(17) 0.0310(19) 0.0012(14) -0.0005(14) 0.0008(15)
C4 0.0277(18) 0.0172(17) 0.0306(19) 0.0053(15) 0.0061(15) -0.0012(15)
C5 0.034(2) 0.0192(17) 0.0286(19) 0.0003(16) 0.0032(15) -0.0073(15)
C6 0.0265(18) 0.0223(18) 0.0240(18) -0.0004(15) 0.0003(14) -0.0063(15)
C7 0.0228(17) 0.0189(17) 0.0225(17) -0.0024(14) -0.0014(14) -0.0020(14)
C8 0.0215(17) 0.0249(19) 0.0302(19) -0.0025(15) 0.0010(14) -0.0043(16)
C9 0.0227(17) 0.0224(18) 0.0237(17) 0.0007(14) -0.0054(14) -0.0038(14)
C10 0.0139(15) 0.0238(17) 0.0205(17) 0.0018(13) 0.0027(13) -0.0009(14)
C11 0.0205(16) 0.0223(17) 0.0234(17) 0.0003(14) 0.0026(14) -0.0001(14)
C12 0.0267(19) 0.035(2) 0.0194(17) 0.0026(16) 0.0017(14) 0.0014(15)
C13 0.0203(17) 0.034(2) 0.0207(17) 0.0018(15) -0.0032(14) -0.0052(15)
C14 0.0189(16) 0.0240(18) 0.0276(18) -0.0010(14) -0.0004(14) -0.0092(15)
C15 0.0207(17) 0.0172(17) 0.0263(18) 0.0032(14) -0.0003(14) -0.0023(14)
C16 0.0190(16) 0.0165(16) 0.0246(17) -0.0013(13) 0.0027(13) -0.0021(14)
C17 0.0204(17) 0.0210(17) 0.0246(17) -0.0003(14) 0.0080(14) -0.0004(14)
C18 0.0263(18) 0.0247(18) 0.0247(18) 0.0002(15) 0.0025(15) 0.0092(15)
C19 0.0191(16) 0.0160(16) 0.0167(16) -0.0026(13) -0.0010(13) -0.0014(13)
C20 0.0211(16) 0.0133(16) 0.0162(15) -0.0035(13) -0.0006(13) -0.0040(13)
C21 0.0273(18) 0.0241(18) 0.0217(17) -0.0029(15) 0.0038(14) 0.0026(15)
C22 0.0186(16) 0.0195(17) 0.0268(18) -0.0060(14) 0.0053(14) -0.0041(14)
C23 0.0162(16) 0.0194(17) 0.0248(17) 0.0005(13) 0.0002(13) -0.0040(14)
C24 0.0192(16) 0.0218(17) 0.0207(17) -0.0003(14) 0.0030(13) 0.0027(14)
C25 0.0246(18) 0.0235(18) 0.0264(18) 0.0008(15) 0.0010(14) 0.0035(15)
C26 0.0265(18) 0.031(2) 0.0200(17) -0.0041(15) -0.0001(14) -0.0023(15)
C27 0.0223(17) 0.036(2) 0.0229(18) -0.0002(16) -0.0016(14) 0.0083(16)
C28 0.0279(19) 0.0265(19) 0.033(2) 0.0067(16) -0.0057(16) 0.0062(16)
C29 0.0245(18) 0.0251(19) 0.0271(19) 0.0018(15) -0.0018(15) -0.0009(15)
C30 0.0273(18) 0.0175(17) 0.0232(17) -0.0027(14) 0.0019(14) -0.0009(14)
C31 0.032(2) 0.0228(19) 0.0280(19) -0.0030(16) 0.0039(15) 0.0036(15)
C32 0.0270(19) 0.0237(19) 0.039(2) -0.0102(16) 0.0101(16) -0.0080(17)
C33 0.0258(18) 0.0181(17) 0.034(2) -0.0039(15) 0.0015(16) -0.0016(15)
C34 0.032(2) 0.0237(18) 0.0283(19) -0.0068(16) -0.0027(16) -0.0038(15)
C35 0.036(2) 0.0183(17) 0.0248(18) -0.0022(15) 0.0010(16) -0.0021(15)
C36 0.0245(18) 0.0192(17) 0.0219(17) -0.0012(14) 0.0000(14) 0.0003(14)
C37 0.0305(19) 0.0255(19) 0.0302(19) 0.0020(16) 0.0063(15) -0.0030(16)
C38 0.0323(19) 0.0215(18) 0.0217(17) -0.0028(15) 0.0048(15) -0.0035(14)
N1 0.0202(14) 0.0147(13) 0.0182(14) 0.0020(11) 0.0021(11) -0.0041(11)
N2 0.0143(13) 0.0167(13) 0.0199(14) -0.0039(11) -0.0009(11) -0.0023(11)
N3 0.0194(14) 0.0194(14) 0.0221(14) 0.0007(12) 0.0013(11) 0.0021(12)
N4 0.0162(13) 0.0165(14) 0.0211(14) 0.0014(11) -0.0013(11) -0.0010(11)
N5 0.0188(14) 0.0176(14) 0.0206(14) -0.0008(11) 0.0021(11) -0.0016(11)
N6 0.0187(14) 0.0190(14) 0.0200(14) -0.0021(11) -0.0025(11) -0.0023(12)
O1 0.0214(12) 0.0158(11) 0.0178(11) -0.0003(9) 0.0031(9) -0.0021(9)
O2 0.0189(11) 0.0172(11) 0.0186(11) 0.0018(9) -0.0035(9) -0.0012(9)

loop_
_atom_type_symbol
_atom_type_description
_atom_type_scat_dispersion_real
_atom_type_scat_dispersion_imag
_atom_type_scat_source
C C 0.0181 0.0091 'International Tables Vol C Tables 4.2.6.8 and 6.1.1.4'
H H 0.0000 0.0000 'International Tables Vol C Tables 4.2.6.8 and 6.1.1.4'
B B 0.0090 0.0039 'International Tables Vol C Tables 4.2.6.8 and 6.1.1.4'
N N 0.0311 0.0180 'International Tables Vol C Tables 4.2.6.8 and 6.1.1.4'
O O 0.0492 0.0322 'International Tables Vol C Tables 4.2.6.8 and 6.1.1.4'

loop_
_geom_angle_atom_site_label_1
_geom_angle_atom_site_label_2
_geom_angle_atom_site_label_3
_geom_angle
O1 B1 N2 114.4(3)
O1 B1 C20 105.7(3)
N2 B1 C20 104.7(3)
O1 B1 C10 108.9(3)
N2 B1 C10 110.5(3)
C20 B1 C10 112.5(3)
O2 B2 N4 113.8(3)
O2 B2 C24 103.5(3)
N4 B2 C24 108.3(3)
O2 B2 C19 116.4(3)
N4 B2 C19 102.7(3)
C24 B2 C19 112.1(3)
N1 C1 C4 107.6(3)
N1 C1 C3 108.0(3)
C4 C1 C3 106.1(3)
N1 C1 C2 115.6(3)
C4 C1 C2 111.2(3)
C3 C1 C2 107.9(3)
C1 C2 H2A 109.5
C1 C2 H2B 109.5
H2A C2 H2B 109.5
C1 C2 H2C 109.5
H2A C2 H2C 109.5
H2B C2 H2C 109.5
C1 C3 H3A 109.5
C1 C3 H3B 109.5
H3A C3 H3B 109.5
C1 C3 H3C 109.5
H3A C3 H3C 109.5
H3B C3 H3C 109.5
C5 C4 C1 113.7(3)
C5 C4 H4A 108.8
C1 C4 H4A 108.8
C5 C4 H4B 108.8
C1 C4 H4B 108.8
H4A C4 H4B 107.7
C6 C5 C4 107.7(3)
C6 C5 H5A 110.2
C4 C5 H5A 110.2
C6 C5 H5B 110.2
C4 C5 H5B 110.2
H5A C5 H5B 108.5
C5 C6 C7 113.7(3)
C5 C6 H6A 108.8
C7 C6 H6A 108.8
C5 C6 H6B 108.8
C7 C6 H6B 108.8
H6A C6 H6B 107.7
N1 C7 C9 107.1(3)
N1 C7 C6 107.8(3)
C9 C7 C6 107.2(3)
N1 C7 C8 115.7(3)
C9 C7 C8 107.6(3)
C6 C7 C8 111.1(3)
C7 C8 H8A 109.5
C7 C8 H8B 109.5
H8A C8 H8B 109.5
C7 C8 H8C 109.5
H8A C8 H8C 109.5
H8B C8 H8C 109.5
C7 C9 H9A 109.5
C7 C9 H9B 109.5
H9A C9 H9B 109.5
C7 C9 H9C 109.5
H9A C9 H9C 109.5
H9B C9 H9C 109.5
C11 C10 C15 116.3(3)
C11 C10 B1 122.1(3)
C15 C10 B1 121.5(3)
C12 C11 C10 122.0(3)
C12 C11 H11 119.0
C10 C11 H11 119.0
C13 C12 C11 120.3(3)
C13 C12 H12 119.9
C11 C12 H12 119.9
C12 C13 C14 118.9(3)
C12 C13 H13 120.5
C14 C13 H13 120.5
C15 C14 C13 120.4(3)
C15 C14 H14 119.8
C13 C14 H14 119.8
C14 C15 C10 122.0(3)
C14 C15 H15 119.0
C10 C15 H15 119.0
C17 C16 N2 108.2(3)
C17 C16 H16 125.9
N2 C16 H16 125.9
C16 C17 N3 106.4(3)
C16 C17 H17 126.8
N3 C17 H17 126.8
N3 C18 H18A 109.5
N3 C18 H18B 109.5
H18A C18 H18B 109.5
N3 C18 H18C 109.5
H18A C18 H18C 109.5
H18B C18 H18C 109.5
N3 C19 N2 106.5(3)
N3 C19 B2 127.5(3)
N2 C19 B2 126.0(3)
N4 C20 N5 106.8(3)
N4 C20 B1 126.8(3)
N5 C20 B1 125.9(3)
N5 C21 H21A 109.5
N5 C21 H21B 109.5
H21A C21 H21B 109.5
N5 C21 H21C 109.5
H21A C21 H21C 109.5
H21B C21 H21C 109.5
C23 C22 N5 106.3(3)
C23 C22 H22 126.8
N5 C22 H22 126.8
C22 C23 N4 108.1(3)
C22 C23 H23 126.0
N4 C23 H23 126.0
C29 C24 C25 116.4(3)
C29 C24 B2 120.9(3)
C25 C24 B2 122.7(3)
C26 C25 C24 122.1(3)
C26 C25 H25 118.9
C24 C25 H25 118.9
C25 C26 C27 120.0(3)
C25 C26 H26 120.0
C27 C26 H26 120.0
C28 C27 C26 119.2(3)
C28 C27 H27 120.4
C26 C27 H27 120.4
C27 C28 C29 120.0(4)
C27 C28 H28 120.0
C29 C28 H28 120.0
C28 C29 C24 122.2(3)
C28 C29 H29 118.9
C24 C29 H29 118.9
N6 C30 C32 108.2(3)
N6 C30 C33 108.0(3)
C32 C30 C33 106.1(3)
N6 C30 C31 116.2(3)
C32 C30 C31 107.1(3)
C33 C30 C31 110.8(3)
C30 C31 H31A 109.5
C30 C31 H31B 109.5
H31A C31 H31B 109.5
C30 C31 H31C 109.5
H31A C31 H31C 109.5
H31B C31 H31C 109.5
C30 C32 H32A 109.5
C30 C32 H32B 109.5
H32A C32 H32B 109.5
C30 C32 H32C 109.5
H32A C32 H32C 109.5
H32B C32 H32C 109.5
C34 C33 C30 112.9(3)
C34 C33 H33A 109.0
C30 C33 H33A 109.0
C34 C33 H33B 109.0
C30 C33 H33B 109.0
H33A C33 H33B 107.8
C35 C34 C33 108.1(3)
C35 C34 H34A 110.1
C33 C34 H34A 110.1
C35 C34 H34B 110.1
C33 C34 H34B 110.1
H34A C34 H34B 108.4
C34 C35 C36 114.7(3)
C34 C35 H35A 108.6
C36 C35 H35A 108.6
C34 C35 H35B 108.6
C36 C35 H35B 108.6
H35A C35 H35B 107.6
N6 C36 C38 108.9(3)
N6 C36 C37 115.3(3)
C38 C36 C37 107.9(3)
N6 C36 C35 107.8(3)
C38 C36 C35 106.3(3)
C37 C36 C35 110.2(3)
C36 C37 H37A 109.5
C36 C37 H37B 109.5
H37A C37 H37B 109.5
C36 C37 H37C 109.5
H37A C37 H37C 109.5
H37B C37 H37C 109.5
C36 C38 H38A 109.5
C36 C38 H38B 109.5
H38A C38 H38B 109.5
C36 C38 H38C 109.5
H38A C38 H38C 109.5
H38B C38 H38C 109.5
O1 N1 C1 107.3(2)
O1 N1 C7 107.4(2)
C1 N1 C7 116.0(3)
C19 N2 C16 108.7(3)
C19 N2 B1 127.1(3)
C16 N2 B1 123.8(3)
C19 N3 C17 110.1(3)
C19 N3 C18 127.7(3)
C17 N3 C18 122.3(3)
C20 N4 C23 109.2(3)
C20 N4 B2 126.5(3)
C23 N4 B2 124.2(3)
C20 N5 C22 109.7(3)
C20 N5 C21 126.6(3)
C22 N5 C21 123.7(3)
O2 N6 C30 106.3(2)
O2 N6 C36 107.0(2)
C30 N6 C36 115.5(3)
N1 O1 B1 122.6(2)
N6 O2 B2 123.1(2)

loop_
_geom_bond_atom_site_label_1
_geom_bond_atom_site_label_2
_geom_bond_distance
B1 O1 1.500(4)
B1 N2 1.574(5)
B1 C20 1.628(5)
B1 C10 1.639(5)
B2 O2 1.480(4)
B2 N4 1.581(5)
B2 C24 1.631(5)
B2 C19 1.636(5)
C1 N1 1.494(4)
C1 C4 1.527(5)
C1 C3 1.539(5)
C1 C2 1.542(5)
C2 H2A 0.98
C2 H2B 0.98
C2 H2C 0.98
C3 H3A 0.98
C3 H3B 0.98
C3 H3C 0.98
C4 C5 1.526(5)
C4 H4A 0.99
C4 H4B 0.99
C5 C6 1.517(5)
C5 H5A 0.99
C5 H5B 0.99
C6 C7 1.534(5)
C6 H6A 0.99
C6 H6B 0.99
C7 N1 1.504(4)
C7 C9 1.530(5)
C7 C8 1.542(5)
C8 H8A 0.98
C8 H8B 0.98
C8 H8C 0.98
C9 H9A 0.98
C9 H9B 0.98
C9 H9C 0.98
C10 C11 1.398(5)
C10 C15 1.400(5)
C11 C12 1.392(5)
C11 H11 0.95
C12 C13 1.382(6)
C12 H12 0.95
C13 C14 1.389(5)
C13 H13 0.95
C14 C15 1.386(5)
C14 H14 0.95
C15 H15 0.95
C16 C17 1.351(5)
C16 N2 1.370(5)
C16 H16 0.95
C17 N3 1.372(5)
C17 H17 0.95
C18 N3 1.467(4)
C18 H18A 0.98
C18 H18B 0.98
C18 H18C 0.98
C19 N3 1.348(5)
C19 N2 1.357(4)
C20 N4 1.347(4)
C20 N5 1.350(5)
C21 N5 1.460(4)
C21 H21A 0.98
C21 H21B 0.98
C21 H21C 0.98
C22 C23 1.352(5)
C22 N5 1.377(5)
C22 H22 0.95
C23 N4 1.367(5)
C23 H23 0.95
C24 C29 1.397(5)
C24 C25 1.399(5)
C25 C26 1.390(5)
C25 H25 0.95
C26 C27 1.394(5)
C26 H26 0.95
C27 C28 1.383(6)
C27 H27 0.95
C28 C29 1.395(5)
C28 H28 0.95
C29 H29 0.95
C30 N6 1.502(5)
C30 C32 1.527(5)
C30 C33 1.538(5)
C30 C31 1.542(5)
C31 H31A 0.98
C31 H31B 0.98
C31 H31C 0.98
C32 H32A 0.98
C32 H32B 0.98
C32 H32C 0.98
C33 C34 1.509(6)
C33 H33A 0.99
C33 H33B 0.99
C34 C35 1.507(5)
C34 H34A 0.99
C34 H34B 0.99
C35 C36 1.541(5)
C35 H35A 0.99
C35 H35B 0.99
C36 N6 1.509(5)
C36 C38 1.519(5)
C36 C37 1.536(5)
C37 H37A 0.98
C37 H37B 0.98
C37 H37C 0.98
C38 H38A 0.98
C38 H38B 0.98
C38 H38C 0.98
N1 O1 1.445(4)
N6 O2 1.456(3)
